data_4035587
loop_
_publ_author_name
'Hu, Xinyue'
'Zhou, Yuhang'
'Lu, Yan'
'Zou, Sijia'
'Lin, Lili'
'Liu, Xiaohua'
'Feng, Xiaoming'

_publ_section_title
;
 Catalytic Asymmetric Inverse-Electron-Demand Hetero-Diels-Alder Reaction
 of Dioxopyrrolidines with Hetero-Substituted Alkenes.
;
_journal_issue 15
_journal_name_full 'The Journal of organic chemistry'
_journal_page_first 8679
_journal_page_last 8687
_journal_paper_doi 10.1021/acs.joc.8b00839
_journal_volume 83
_journal_year 2018
_chemical_absolute_configuration ad
_chemical_formula_moiety 'C22 H23 N O3'
_chemical_formula_sum 'C22 H23 N O3'
_chemical_formula_weight 349.41
_space_group_crystal_system orthorhombic
_space_group_IT_number 19
_space_group_name_Hall 'P 2ac 2ab'
_space_group_name_H-M_alt 'P 21 21 21'
_atom_sites_solution_hydrogens geom
_atom_sites_solution_primary direct
_audit_creation_date 2017-04-13
_audit_creation_method
;
Olex2 1.2
(compiled 2017.03.28 svn.r3405 for OlexSys, GUI svn.r5335)
;
_cell_angle_alpha 90
_cell_angle_beta 90
_cell_angle_gamma 90
_cell_formula_units_Z 4
_cell_length_a 7.4368(2)
_cell_length_b 13.4944(4)
_cell_length_c 18.7500(6)
_cell_measurement_reflns_used 783
_cell_measurement_temperature 293(2)
_cell_measurement_theta_max 37.8500
_cell_measurement_theta_min 4.7130
_cell_volume 1881.66(10)
_computing_cell_refinement
;
CrysAlisPro, Agilent Technologies,
Version 1.171.37.35 (release 13-08-2014 CrysAlis171 .NET)
(compiled Aug 13 2014,18:06:01)
;
_computing_data_collection
;
CrysAlisPro, Agilent Technologies,
Version 1.171.37.35 (release 13-08-2014 CrysAlis171 .NET)
(compiled Aug 13 2014,18:06:01)
;
_computing_data_reduction
;
CrysAlisPro, Agilent Technologies,
Version 1.171.37.35 (release 13-08-2014 CrysAlis171 .NET)
(compiled Aug 13 2014,18:06:01)
;
_computing_molecular_graphics 'Olex2 (Dolomanov et al., 2009)'
_computing_publication_material 'Olex2 (Dolomanov et al., 2009)'
_computing_structure_refinement 'ShelXL (Sheldrick, 2015)'
_computing_structure_solution 'ShelXT (Sheldrick, 2015)'
_diffrn_ambient_temperature 293(2)
_diffrn_detector 'CCD plate'
_diffrn_detector_area_resol_mean 15.9595
_diffrn_detector_type EosS2
_diffrn_measured_fraction_theta_full 1.000
_diffrn_measured_fraction_theta_max 0.999
_diffrn_measurement_details
;
#__ type_ start__ end____ width___ exp.time_
  1 omega  -31.00   63.00   1.0000   26.5300
omega____ theta____ kappa____ phi______ frames
    -       36.5421  -77.0000   60.0000 94

#__ type_ start__ end____ width___ exp.time_
  2 omega   10.00  104.00   1.0000   26.5300
omega____ theta____ kappa____ phi______ frames
    -       36.5421   77.0000  -90.0000 94
;
_diffrn_measurement_device 'four-circle diffractometer'
_diffrn_measurement_device_type 'New Gemini, Dual, Cu at zero, EosS2'
_diffrn_measurement_method '\w scans'
_diffrn_orient_matrix_UB_11 -0.0459984000
_diffrn_orient_matrix_UB_12 0.0935214000
_diffrn_orient_matrix_UB_13 0.0432737000
_diffrn_orient_matrix_UB_21 0.0021606000
_diffrn_orient_matrix_UB_22 -0.0614385000
_diffrn_orient_matrix_UB_23 0.0691291000
_diffrn_orient_matrix_UB_31 0.2017119000
_diffrn_orient_matrix_UB_32 0.0219841000
_diffrn_orient_matrix_UB_33 0.0091422000
_diffrn_radiation_monochromator graphite
_diffrn_radiation_probe x-ray
_diffrn_radiation_type CuK\a
_diffrn_radiation_wavelength 1.54184
_diffrn_reflns_av_R_equivalents 0.0279
_diffrn_reflns_av_unetI/netI 0.0383
_diffrn_reflns_Laue_measured_fraction_full 1.000
_diffrn_reflns_Laue_measured_fraction_max 0.999
_diffrn_reflns_limit_h_max 8
_diffrn_reflns_limit_h_min -5
_diffrn_reflns_limit_k_max 16
_diffrn_reflns_limit_k_min -12
_diffrn_reflns_limit_l_max 22
_diffrn_reflns_limit_l_min -14
_diffrn_reflns_number 5817
_diffrn_reflns_point_group_measured_fraction_full 0.936
_diffrn_reflns_point_group_measured_fraction_max 0.935
_diffrn_reflns_theta_full 67.066
_diffrn_reflns_theta_max 67.066
_diffrn_reflns_theta_min 4.717
_diffrn_source 'Enhance (Cu) X-ray Source'
_exptl_absorpt_coefficient_mu 0.654
_exptl_absorpt_correction_T_max 1.00000
_exptl_absorpt_correction_T_min 0.36847
_exptl_absorpt_correction_type multi-scan
_exptl_absorpt_process_details
;
CrysAlisPro, Agilent Technologies,
Version 1.171.37.35 (release 13-08-2014 CrysAlis171 .NET)
(compiled Aug 13 2014,18:06:01)
Empirical absorption correction using spherical harmonics,
 implemented in SCALE3 ABSPACK scaling algorithm.
;
_exptl_crystal_colour 'clear light colourless'
_exptl_crystal_colour_lustre clear
_exptl_crystal_colour_modifier light
_exptl_crystal_colour_primary colourless
_exptl_crystal_density_diffrn 1.233
_exptl_crystal_description needle
_exptl_crystal_F_000 744
_exptl_crystal_size_max 0.5
_exptl_crystal_size_mid 0.1
_exptl_crystal_size_min 0.1
_refine_diff_density_max 0.139
_refine_diff_density_min -0.252
_refine_diff_density_rms 0.038
_refine_ls_abs_structure_details
;
 Flack x determined using 896 quotients [(I+)-(I-)]/[(I+)+(I-)]
 (Parsons, Flack and Wagner, Acta Cryst. B69 (2013) 249-259).
;
_refine_ls_abs_structure_Flack 0.0(2)
_refine_ls_extinction_method none
_refine_ls_goodness_of_fit_ref 1.049
_refine_ls_hydrogen_treatment constr
_refine_ls_matrix_type full
_refine_ls_number_parameters 236
_refine_ls_number_reflns 3134
_refine_ls_number_restraints 0
_refine_ls_restrained_S_all 1.049
_refine_ls_R_factor_all 0.0610
_refine_ls_R_factor_gt 0.0550
_refine_ls_shift/su_max 0.000
_refine_ls_shift/su_mean 0.000
_refine_ls_structure_factor_coef Fsqd
_refine_ls_weighting_details 'w=1/[\s^2^(Fo^2^)+(0.0950P)^2^] where P=(Fo^2^+2Fc^2^)/3'
_refine_ls_weighting_scheme calc
_refine_ls_wR_factor_gt 0.1465
_refine_ls_wR_factor_ref 0.1548
_reflns_Friedel_coverage 0.616
_reflns_Friedel_fraction_full 0.847
_reflns_Friedel_fraction_max 0.847
_reflns_number_gt 2741
_reflns_number_total 3134
_reflns_threshold_expression 'I > 2\s(I)'
_cod_data_source_file jo8b00839_si_002.cif
_cod_data_source_block fxm-oet
_cod_database_code 4035587
_shelx_shelxl_version_number 2014/7
_shelx_space_group_comment
;
The symmetry employed for this shelxl refinement is uniquely defined
by the following loop, which should always be used as a source of
symmetry information in preference to the above space-group names.
They are only intended as comments.
;
_reflns_odcompleteness_completeness 29.19
_reflns_odcompleteness_iscentric 1
_reflns_odcompleteness_theta 66.97
_olex2_refinement_description
;
1. Fixed Uiso
 At 1.2 times of:
  All C(H) groups, All C(H,H) groups
 At 1.5 times of:
  All C(H,H,H) groups
2.a Ternary CH refined with riding coordinates:
 C007(H007), C00D(H00D)
2.b Secondary CH2 refined with riding coordinates:
 C00E(H00A,H00B), C00F(H00E,H00F), C00H(H00H,H00I), C00I(H00J,H00K)
2.c Aromatic/amide H refined with riding coordinates:
 C009(H009), C00C(H00C), C00G(H00G), C00J(H00L), C00K(H00M), C00L(H00N),
 C00M(H00O), C00N(H00P), C00P(H00T), C00Q(H00U)
2.d Idealised Me refined as rotating group:
 C00O(H00Q,H00R,H00S)
;
_olex2_date_sample_data_collection 2017-04-12
_olex2_submission_special_instructions 'No special instructions were received'

loop_
_space_group_symop_operation_xyz
'x, y, z'
'-x+1/2, -y, z+1/2'
'-x, y+1/2, -z+1/2'
'x+1/2, -y+1/2, -z'

loop_
_atom_site_label
_atom_site_type_symbol
_atom_site_fract_x
_atom_site_fract_y
_atom_site_fract_z
_atom_site_U_iso_or_equiv
_atom_site_adp_type
_atom_site_occupancy
_atom_site_site_symmetry_order
_atom_site_calc_flag
_atom_site_refinement_flags_posn
O001 O 1.0222(3) 0.75080(18) 0.75975(13) 0.0608(6) Uani 1 1 d .
O002 O 1.0063(3) 0.74621(19) 0.63527(13) 0.0637(6) Uani 1 1 d .
N003 N 0.6103(5) 0.6471(2) 0.56043(16) 0.0626(8) Uani 1 1 d .
O004 O 0.8946(5) 0.6134(3) 0.51937(15) 0.0891(10) Uani 1 1 d .
C005 C 0.5396(4) 0.9100(2) 0.70634(17) 0.0500(7) Uani 1 1 d .
C006 C 0.8337(5) 0.7242(2) 0.61906(17) 0.0529(7) Uani 1 1 d .
C007 C 0.6875(4) 0.8327(2) 0.70784(17) 0.0492(7) Uani 1 1 d .
H007 H 0.6796 0.7966 0.7531 0.059 Uiso 1 1 calc R
C008 C 0.6845(4) 0.7590(2) 0.64862(16) 0.0488(7) Uani 1 1 d .
C009 C 0.4608(5) 0.9401(3) 0.7695(2) 0.0644(9) Uani 1 1 d .
H009 H 0.4946 0.9102 0.8122 0.077 Uiso 1 1 calc R
C00A C 0.4284(6) 0.4975(3) 0.53137(19) 0.0623(9) Uani 1 1 d .
C00B C 0.7903(6) 0.6548(3) 0.56022(18) 0.0611(9) Uani 1 1 d .
C00C C 0.4877(6) 0.9543(2) 0.6436(2) 0.0614(8) Uani 1 1 d .
H00C H 0.5393 0.9348 0.6007 0.074 Uiso 1 1 calc R
C00D C 1.0238(5) 0.8073(3) 0.6979(2) 0.0608(8) Uani 1 1 d .
H00D H 1.1385 0.8429 0.6953 0.073 Uiso 1 1 calc R
C00E C 0.5265(5) 0.7100(2) 0.61349(19) 0.0568(8) Uani 1 1 d .
H00A H 0.4578 0.6712 0.6475 0.068 Uiso 1 1 calc R
H00B H 0.4479 0.7585 0.5914 0.068 Uiso 1 1 calc R
C00F C 0.8733(5) 0.8826(2) 0.7038(2) 0.0586(8) Uani 1 1 d .
H00E H 0.8769 0.9263 0.6627 0.070 Uiso 1 1 calc R
H00F H 0.8916 0.9226 0.7462 0.070 Uiso 1 1 calc R
C00G C 0.3575(6) 1.0286(3) 0.6446(3) 0.0760(12) Uani 1 1 d .
H00G H 0.3214 1.0581 0.6021 0.091 Uiso 1 1 calc R
C00H C 1.1784(6) 0.6934(3) 0.7729(3) 0.0740(11) Uani 1 1 d .
H00H H 1.2848 0.7313 0.7606 0.089 Uiso 1 1 calc R
H00I H 1.1763 0.6342 0.7436 0.089 Uiso 1 1 calc R
C00I C 0.5084(8) 0.5933(3) 0.5064(2) 0.0756(12) Uani 1 1 d .
H00J H 0.5871 0.5798 0.4664 0.091 Uiso 1 1 calc R
H00K H 0.4122 0.6357 0.4894 0.091 Uiso 1 1 calc R
C00J C 0.2825(6) 1.0585(3) 0.7080(3) 0.0867(15) Uani 1 1 d .
H00L H 0.1974 1.1090 0.7085 0.104 Uiso 1 1 calc R
C00K C 0.5266(7) 0.4106(3) 0.5307(2) 0.0750(11) Uani 1 1 d .
H00M H 0.6459 0.4117 0.5159 0.090 Uiso 1 1 calc R
C00L C 0.3329(7) 1.0138(4) 0.7700(3) 0.0821(13) Uani 1 1 d .
H00N H 0.2807 1.0333 0.8129 0.098 Uiso 1 1 calc R
C00M C 0.4496(11) 0.3219(3) 0.5517(3) 0.099(2) Uani 1 1 d .
H00O H 0.5158 0.2635 0.5498 0.119 Uiso 1 1 calc R
C00N C 0.2549(8) 0.4924(5) 0.5549(3) 0.0961(16) Uani 1 1 d .
H00P H 0.1855 0.5497 0.5561 0.115 Uiso 1 1 calc R
C00O C 1.1842(8) 0.6656(4) 0.8492(3) 0.0960(15) Uani 1 1 d .
H00Q H 1.2895 0.6264 0.8582 0.144 Uiso 1 1 calc GR
H00R H 1.0788 0.6280 0.8610 0.144 Uiso 1 1 calc GR
H00S H 1.1881 0.7245 0.8779 0.144 Uiso 1 1 calc GR
C00P C 0.2753(11) 0.3206(6) 0.5752(4) 0.112(2) Uani 1 1 d .
H00T H 0.2240 0.2612 0.5900 0.135 Uiso 1 1 calc R
C00Q C 0.1795(9) 0.4028(7) 0.5772(4) 0.125(2) Uani 1 1 d .
H00U H 0.0614 0.4012 0.5934 0.151 Uiso 1 1 calc R

loop_
_atom_site_aniso_label
_atom_site_aniso_U_11
_atom_site_aniso_U_22
_atom_site_aniso_U_33
_atom_site_aniso_U_23
_atom_site_aniso_U_13
_atom_site_aniso_U_12
O001 0.0484(11) 0.0654(13) 0.0687(13) 0.0093(12) 0.0018(10) 0.0075(11)
O002 0.0549(13) 0.0692(14) 0.0669(14) 0.0031(12) 0.0136(11) 0.0068(12)
N003 0.083(2) 0.0501(14) 0.0542(16) -0.0044(13) 0.0024(15) 0.0035(14)
O004 0.108(2) 0.100(2) 0.0596(15) -0.0109(15) 0.0184(16) 0.033(2)
C005 0.0521(16) 0.0429(13) 0.0549(16) -0.0079(13) -0.0052(14) 0.0015(13)
C006 0.0606(18) 0.0470(14) 0.0510(15) 0.0077(13) 0.0112(15) 0.0064(14)
C007 0.0520(16) 0.0446(14) 0.0512(16) 0.0033(13) 0.0006(14) 0.0038(13)
C008 0.0549(17) 0.0403(13) 0.0510(15) 0.0050(13) 0.0052(13) 0.0058(13)
C009 0.069(2) 0.067(2) 0.0574(18) -0.0172(16) -0.0057(17) 0.0126(19)
C00A 0.078(3) 0.0574(18) 0.0514(16) -0.0116(15) -0.0160(17) 0.0095(18)
C00B 0.083(3) 0.0538(17) 0.0465(16) 0.0047(15) 0.0115(17) 0.0170(18)
C00C 0.072(2) 0.0497(15) 0.0628(19) -0.0040(15) -0.0112(18) 0.0077(17)
C00D 0.0467(16) 0.0583(16) 0.077(2) 0.0091(17) 0.0047(16) -0.0013(15)
C00E 0.0613(18) 0.0485(15) 0.0605(17) -0.0025(15) 0.0024(16) 0.0025(15)
C00F 0.061(2) 0.0458(15) 0.069(2) 0.0040(16) -0.0057(17) 0.0019(15)
C00G 0.077(3) 0.0533(18) 0.097(3) -0.001(2) -0.034(2) 0.0074(18)
C00H 0.055(2) 0.066(2) 0.101(3) 0.007(2) 0.004(2) 0.0101(18)
C00I 0.115(4) 0.0587(19) 0.0533(18) -0.0003(16) -0.015(2) 0.011(2)
C00J 0.066(2) 0.059(2) 0.135(4) -0.033(3) -0.025(3) 0.0185(19)
C00K 0.101(3) 0.066(2) 0.0575(19) -0.0057(18) 0.003(2) 0.019(2)
C00L 0.072(3) 0.085(3) 0.090(3) -0.039(2) -0.002(2) 0.016(2)
C00M 0.163(6) 0.058(2) 0.077(3) -0.008(2) -0.022(3) 0.020(3)
C00N 0.076(3) 0.098(3) 0.115(4) -0.010(3) -0.021(3) 0.012(3)
C00O 0.085(3) 0.100(3) 0.104(4) 0.008(3) -0.031(3) 0.021(3)
C00P 0.128(5) 0.101(4) 0.108(5) -0.008(4) -0.021(4) -0.033(4)
C00Q 0.081(4) 0.154(6) 0.141(6) -0.007(5) -0.016(4) -0.034(4)

loop_
_atom_type_symbol
_atom_type_description
_atom_type_scat_dispersion_real
_atom_type_scat_dispersion_imag
_atom_type_scat_source
C C 0.0181 0.0091 'International Tables Vol C Tables 4.2.6.8 and 6.1.1.4'
H H 0.0000 0.0000 'International Tables Vol C Tables 4.2.6.8 and 6.1.1.4'
N N 0.0311 0.0180 'International Tables Vol C Tables 4.2.6.8 and 6.1.1.4'
O O 0.0492 0.0322 'International Tables Vol C Tables 4.2.6.8 and 6.1.1.4'

loop_
_geom_angle_atom_site_label_1
_geom_angle_atom_site_label_2
_geom_angle_atom_site_label_3
_geom_angle
C00D O001 C00H 116.0(3)
C006 O002 C00D 113.2(2)
C00B N003 C00E 112.7(3)
C00B N003 C00I 123.7(3)
C00E N003 C00I 123.0(4)
C009 C005 C007 119.6(3)
C00C C005 C007 121.3(3)
C00C C005 C009 119.1(3)
O002 C006 C00B 120.8(3)
C008 C006 O002 128.5(3)
C008 C006 C00B 110.6(3)
C005 C007 H007 108.3
C005 C007 C00F 110.4(3)
C008 C007 C005 115.7(3)
C008 C007 H007 108.3
C008 C007 C00F 105.6(3)
C00F C007 H007 108.3
C006 C008 C007 122.3(3)
C006 C008 C00E 108.4(3)
C007 C008 C00E 129.3(3)
C005 C009 H009 119.6
C00L C009 C005 120.7(4)
C00L C009 H009 119.6
C00K C00A C00I 121.4(4)
C00N C00A C00I 121.3(4)
C00N C00A C00K 117.3(5)
N003 C00B C006 105.3(3)
O004 C00B N003 126.7(4)
O004 C00B C006 128.0(4)
C005 C00C H00C 120.1
C005 C00C C00G 119.8(4)
C00G C00C H00C 120.1
O001 C00D O002 111.4(3)
O001 C00D H00D 108.6
O001 C00D C00F 107.5(3)
O002 C00D H00D 108.6
O002 C00D C00F 112.1(3)
C00F C00D H00D 108.6
N003 C00E C008 102.9(3)
N003 C00E H00A 111.2
N003 C00E H00B 111.2
C008 C00E H00A 111.2
C008 C00E H00B 111.2
H00A C00E H00B 109.1
C007 C00F H00E 109.2
C007 C00F H00F 109.2
C00D C00F C007 111.9(3)
C00D C00F H00E 109.2
C00D C00F H00F 109.2
H00E C00F H00F 107.9
C00C C00G H00G 119.9
C00J C00G C00C 120.3(4)
C00J C00G H00G 119.9
O001 C00H H00H 109.8
O001 C00H H00I 109.8
O001 C00H C00O 109.3(4)
H00H C00H H00I 108.3
C00O C00H H00H 109.8
C00O C00H H00I 109.8
N003 C00I C00A 114.8(3)
N003 C00I H00J 108.6
N003 C00I H00K 108.6
C00A C00I H00J 108.6
C00A C00I H00K 108.6
H00J C00I H00K 107.5
C00G C00J H00L 120.1
C00L C00J C00G 119.8(4)
C00L C00J H00L 120.1
C00A C00K H00M 119.6
C00A C00K C00M 120.9(5)
C00M C00K H00M 119.6
C009 C00L H00N 119.9
C00J C00L C009 120.3(4)
C00J C00L H00N 119.9
C00K C00M H00O 120.2
C00P C00M C00K 119.6(5)
C00P C00M H00O 120.2
C00A C00N H00P 119.3
C00A C00N C00Q 121.4(6)
C00Q C00N H00P 119.3
C00H C00O H00Q 109.5
C00H C00O H00R 109.5
C00H C00O H00S 109.5
H00Q C00O H00R 109.5
H00Q C00O H00S 109.5
H00R C00O H00S 109.5
C00M C00P H00T 119.7
C00Q C00P C00M 120.6(6)
C00Q C00P H00T 119.7
C00N C00Q H00U 119.9
C00P C00Q C00N 120.2(7)
C00P C00Q H00U 119.9

loop_
_geom_bond_atom_site_label_1
_geom_bond_atom_site_label_2
_geom_bond_distance
O001 C00D 1.388(4)
O001 C00H 1.418(5)
O002 C006 1.353(5)
O002 C00D 1.441(5)
N003 C00B 1.343(5)
N003 C00E 1.449(4)
N003 C00I 1.458(5)
O004 C00B 1.225(5)
C005 C007 1.517(4)
C005 C009 1.383(5)
C005 C00C 1.374(5)
C006 C008 1.326(5)
C006 C00B 1.483(5)
C007 H007 0.9800
C007 C008 1.491(4)
C007 C00F 1.539(5)
C008 C00E 1.501(5)
C009 H009 0.9300
C009 C00L 1.376(6)
C00A C00I 1.498(6)
C00A C00K 1.381(5)
C00A C00N 1.365(7)
C00C H00C 0.9300
C00C C00G 1.394(5)
C00D H00D 0.9800
C00D C00F 1.515(5)
C00E H00A 0.9700
C00E H00B 0.9700
C00F H00E 0.9700
C00F H00F 0.9700
C00G H00G 0.9300
C00G C00J 1.373(7)
C00H H00H 0.9700
C00H H00I 0.9700
C00H C00O 1.480(7)
C00I H00J 0.9700
C00I H00K 0.9700
C00J H00L 0.9300
C00J C00L 1.363(8)
C00K H00M 0.9300
C00K C00M 1.384(7)
C00L H00N 0.9300
C00M H00O 0.9300
C00M C00P 1.369(10)
C00N H00P 0.9300
C00N C00Q 1.396(10)
C00O H00Q 0.9600
C00O H00R 0.9600
C00O H00S 0.9600
C00P H00T 0.9300
C00P C00Q 1.319(10)
C00Q H00U 0.9300

loop_
_geom_torsion_atom_site_label_1
_geom_torsion_atom_site_label_2
_geom_torsion_atom_site_label_3
_geom_torsion_atom_site_label_4
_geom_torsion
O001 C00D C00F C007 -63.0(4)
O002 C006 C008 C007 0.3(5)
O002 C006 C008 C00E -178.4(3)
O002 C006 C00B N003 177.8(3)
O002 C006 C00B O004 -2.7(5)
O002 C00D C00F C007 59.8(4)
C005 C007 C008 C006 143.3(3)
C005 C007 C008 C00E -38.3(4)
C005 C007 C00F C00D -174.4(3)
C005 C009 C00L C00J -0.2(7)
C005 C00C C00G C00J 0.7(6)
C006 O002 C00D O001 84.3(3)
C006 O002 C00D C00F -36.3(4)
C006 C008 C00E N003 -1.5(3)
C007 C005 C009 C00L 176.6(4)
C007 C005 C00C C00G -176.9(3)
C007 C008 C00E N003 179.9(3)
C008 C006 C00B N003 -3.5(4)
C008 C006 C00B O004 175.9(4)
C008 C007 C00F C00D -48.6(4)
C009 C005 C007 C008 141.5(3)
C009 C005 C007 C00F -98.6(4)
C009 C005 C00C C00G 0.1(6)
C00A C00K C00M C00P -1.7(7)
C00A C00N C00Q C00P -0.6(11)
C00B N003 C00E C008 -0.8(4)
C00B N003 C00I C00A 107.8(5)
C00B C006 C008 C007 -178.2(3)
C00B C006 C008 C00E 3.1(3)
C00C C005 C007 C008 -41.5(4)
C00C C005 C007 C00F 78.4(4)
C00C C005 C009 C00L -0.4(6)
C00C C00G C00J C00L -1.3(7)
C00D O001 C00H C00O 160.9(4)
C00D O002 C006 C008 7.1(5)
C00D O002 C006 C00B -174.5(3)
C00E N003 C00B O004 -176.9(4)
C00E N003 C00B C006 2.5(4)
C00E N003 C00I C00A -81.9(5)
C00F C007 C008 C006 20.8(4)
C00F C007 C008 C00E -160.8(3)
C00G C00J C00L C009 1.0(7)
C00H O001 C00D O002 72.1(4)
C00H O001 C00D C00F -164.7(3)
C00I N003 C00B O004 -5.7(6)
C00I N003 C00B C006 173.7(3)
C00I N003 C00E C008 -172.1(3)
C00I C00A C00K C00M -177.9(4)
C00I C00A C00N C00Q 179.1(5)
C00K C00A C00I N003 -85.3(5)
C00K C00A C00N C00Q -0.2(8)
C00K C00M C00P C00Q 0.9(9)
C00M C00P C00Q C00N 0.2(11)
C00N C00A C00I N003 95.5(5)
C00N C00A C00K C00M 1.3(6)
